data_4340094
loop_
_publ_author_name
'Handke, Marcel'
'Weber, Hanna'
'Lange, Marcus'
'M\"ollmer, Jens'
'Lincke, J\"org'
'Gl\"aser, Roger'
'Staudt, Reiner'
'Krautscheid, Harald'

_publ_section_title
;
 Network Flexibility: Control of Gate Opening in an Isostructural Series
 of Ag-MOFs by Linker Substitution.
;
_journal_issue 14
_journal_name_full 'Inorganic chemistry'
_journal_page_first 7599
_journal_page_last 7607
_journal_paper_doi 10.1021/ic500908r
_journal_volume 53
_journal_year 2014
_chemical_formula_moiety 'C42 H42 Ag2 N8 O6'
_chemical_formula_sum 'C42 H42 Ag2 N8 O6'
_chemical_formula_weight 970.58
_chemical_name_systematic
;
 ?
;
_space_group_IT_number 45
_symmetry_cell_setting orthorhombic
_symmetry_Int_Tables_number 45
_symmetry_space_group_name_Hall 'I 2 -2c'
_symmetry_space_group_name_H-M 'I b a 2'
_atom_sites_solution_hydrogens geom
_atom_sites_solution_primary direct
_atom_sites_solution_secondary difmap
_audit_creation_method SHELXL-97
_cell_angle_alpha 90.00
_cell_angle_beta 90.00
_cell_angle_gamma 90.00
_cell_formula_units_Z 16
_cell_length_a 23.3987(6)
_cell_length_b 28.2329(8)
_cell_length_c 30.8115(11)
_cell_measurement_reflns_used 55261
_cell_measurement_temperature 180(2)
_cell_measurement_theta_max 28.39
_cell_measurement_theta_min 1.44
_cell_volume 20354.5(11)
_computing_cell_refinement 'STOE X-AREA'
_computing_data_collection 'STOE X-AREA'
_computing_data_reduction 'STOE X-AREA, STOE X-RED'
_computing_molecular_graphics 'DIAMOND 3.2e'
_computing_publication_material 'WinGX publication routines (Farrugia, 1999)'
_computing_structure_refinement 'SHELXL-97 Sheldrick, G. M. (2008) Acta Cryst.'
_computing_structure_solution 'SHELXS-97 Sheldrick, G. M. (2008) Acta Cryst.'
_diffrn_ambient_temperature 180(2)
_diffrn_detector_area_resol_mean 6.67
_diffrn_measured_fraction_theta_full 1.000
_diffrn_measured_fraction_theta_max 1.000
_diffrn_measurement_device_type 'STOE IPDS-2T'
_diffrn_measurement_method '\w scans'
_diffrn_radiation_monochromator graphite
_diffrn_radiation_source 'fine-focus sealed tube'
_diffrn_radiation_type MoK\a
_diffrn_radiation_wavelength 0.71073
_diffrn_reflns_av_R_equivalents 0.0388
_diffrn_reflns_av_sigmaI/netI 0.0467
_diffrn_reflns_limit_h_max 30
_diffrn_reflns_limit_h_min -27
_diffrn_reflns_limit_k_max 33
_diffrn_reflns_limit_k_min -37
_diffrn_reflns_limit_l_max 38
_diffrn_reflns_limit_l_min -40
_diffrn_reflns_number 49558
_diffrn_reflns_theta_full 28.00
_diffrn_reflns_theta_max 28.00
_diffrn_reflns_theta_min 1.74
_diffrn_standards_number none
_exptl_absorpt_coefficient_mu 0.816
_exptl_absorpt_correction_T_max 0.8205
_exptl_absorpt_correction_T_min 0.6477
_exptl_absorpt_correction_type numerical
_exptl_absorpt_process_details 'STOE X-RED'
_exptl_crystal_colour colourless
_exptl_crystal_density_diffrn 1.267
_exptl_crystal_density_method 'not measured'
_exptl_crystal_description prism
_exptl_crystal_F_000 7872
_exptl_crystal_size_max 0.62
_exptl_crystal_size_mid 0.37
_exptl_crystal_size_min 0.24
_refine_diff_density_max 0.699
_refine_diff_density_min -0.699
_refine_diff_density_rms 0.073
_refine_ls_abs_structure_details 'Flack H D (1983), Acta Cryst. A39, 876-881'
_refine_ls_abs_structure_Flack 0.076(14)
_refine_ls_extinction_method none
_refine_ls_goodness_of_fit_ref 0.912
_refine_ls_hydrogen_treatment mixed
_refine_ls_matrix_type full
_refine_ls_number_parameters 1059
_refine_ls_number_reflns 22478
_refine_ls_number_restraints 8
_refine_ls_restrained_S_all 0.913
_refine_ls_R_factor_all 0.0449
_refine_ls_R_factor_gt 0.0365
_refine_ls_shift/su_max 0.002
_refine_ls_shift/su_mean 0.000
_refine_ls_structure_factor_coef Fsqd
_refine_ls_weighting_details 'calc w=1/[\s^2^(Fo^2^)+(0.0570P)^2^+0.0000P] where P=(Fo^2^+2Fc^2^)/3'
_refine_ls_weighting_scheme calc
_refine_ls_wR_factor_gt 0.0867
_refine_ls_wR_factor_ref 0.0902
_reflns_number_gt 18289
_reflns_number_total 22478
_reflns_threshold_expression >2sigma(I)
_cod_data_source_file ic500908r_si_002.cif
_cod_data_source_block compound_11
_cod_depositor_comments 'Adding full bibliography for 4340086--4340098.cif.'
_cod_original_sg_symbol_H-M Iba2
_cod_database_code 4340094

loop_
_symmetry_equiv_pos_as_xyz
'x, y, z'
'-x, -y, z'
'-x, y, z+1/2'
'x, -y, z+1/2'
'x+1/2, y+1/2, z+1/2'
'-x+1/2, -y+1/2, z+1/2'
'-x+1/2, y+1/2, z+1'
'x+1/2, -y+1/2, z+1'

loop_
_atom_site_label
_atom_site_type_symbol
_atom_site_fract_x
_atom_site_fract_y
_atom_site_fract_z
_atom_site_U_iso_or_equiv
_atom_site_adp_type
_atom_site_occupancy
_atom_site_symmetry_multiplicity
_atom_site_calc_flag
_atom_site_refinement_flags
_atom_site_disorder_assembly
_atom_site_disorder_group
C1 C 0.70864(17) 0.35047(14) 0.38815(13) 0.0368(8) Uani 1 1 d . . .
C2 C 0.70759(16) 0.32063(13) 0.34754(12) 0.0326(8) Uani 1 1 d . . .
C3 C 0.75929(16) 0.31137(13) 0.32591(13) 0.0350(8) Uani 1 1 d . . .
H3 H 0.7945 0.3239 0.3361 0.042 Uiso 1 1 calc R . .
C4 C 0.75690(15) 0.28321(13) 0.28913(13) 0.0342(8) Uani 1 1 d . . .
C5 C 0.70721(16) 0.26372(13) 0.27333(13) 0.0347(8) Uani 1 1 d . . .
H5 H 0.7074 0.2449 0.2477 0.042 Uiso 1 1 calc R . .
C6 C 0.65657(16) 0.27226(12) 0.29587(13) 0.0330(8) Uani 1 1 d . . .
C7 C 0.65741(16) 0.30079(13) 0.33290(12) 0.0333(8) Uani 1 1 d . . .
H7 H 0.6229 0.3066 0.3482 0.040 Uiso 1 1 calc R . .
C8A C 0.8569(5) 0.2090(4) 0.3510(4) 0.090(3) Uiso 0.620(7) 1 d PD A 1
H8A1 H 0.8974 0.2166 0.3472 0.136 Uiso 0.620(7) 1 calc PR A 1
H8A2 H 0.8530 0.1818 0.3705 0.136 Uiso 0.620(7) 1 calc PR A 1
H8A3 H 0.8370 0.2364 0.3634 0.136 Uiso 0.620(7) 1 calc PR A 1
C9A C 0.8317(4) 0.1974(3) 0.3086(3) 0.044(2) Uiso 0.620(7) 1 d PD A 1
H9A1 H 0.7899 0.1938 0.3123 0.053 Uiso 0.620(7) 1 calc PR A 1
H9A2 H 0.8469 0.1664 0.2991 0.053 Uiso 0.620(7) 1 calc PR A 1
C8B C 0.8499(6) 0.3725(5) 0.1887(4) 0.060(4) Uiso 0.380(7) 1 d PD A 2
H8B1 H 0.8866 0.3838 0.1999 0.089 Uiso 0.380(7) 1 calc PR A 2
H8B2 H 0.8266 0.3996 0.1796 0.089 Uiso 0.380(7) 1 calc PR A 2
H8B3 H 0.8566 0.3517 0.1637 0.089 Uiso 0.380(7) 1 calc PR A 2
C9B C 0.8195(8) 0.3458(6) 0.2231(6) 0.027(5) Uiso 0.380(7) 1 d PD A 2
H9B1 H 0.8197 0.3660 0.2494 0.033 Uiso 0.380(7) 1 calc PR A 2
H9B2 H 0.7791 0.3430 0.2138 0.033 Uiso 0.380(7) 1 calc PR A 2
C10 C 0.84215(17) 0.23227(14) 0.27409(13) 0.0378(8) Uani 1 1 d . . .
C12A C 0.8156(6) 0.3429(5) 0.2183(4) 0.046(5) Uiso 0.620(7) 1 d P A 1
H12A H 0.8142 0.3671 0.2411 0.070 Uiso 0.620(7) 1 calc PR A 1
H12B H 0.7770 0.3375 0.2070 0.070 Uiso 0.620(7) 1 calc PR A 1
H12C H 0.8406 0.3536 0.1948 0.070 Uiso 0.620(7) 1 calc PR A 1
C12B C 0.8193(5) 0.1890(4) 0.2984(4) 0.031(2) Uiso 0.380(7) 1 d P A 2
H12D H 0.7997 0.1679 0.2780 0.046 Uiso 0.380(7) 1 calc PR A 2
H12E H 0.7924 0.1994 0.3209 0.046 Uiso 0.380(7) 1 calc PR A 2
H12F H 0.8512 0.1721 0.3120 0.046 Uiso 0.380(7) 1 calc PR A 2
C11 C 0.83820(16) 0.29792(12) 0.23680(12) 0.0321(8) Uani 1 1 d . . .
C13 C 0.59569(18) 0.21475(14) 0.25625(13) 0.0379(8) Uani 1 1 d . . .
C14 C 0.54282(18) 0.18643(15) 0.26162(13) 0.0403(9) Uani 1 1 d . . .
C15 C 0.50507(18) 0.19099(15) 0.29620(14) 0.0421(9) Uani 1 1 d . . .
H15 H 0.5102 0.2162 0.3162 0.051 Uiso 1 1 calc R . .
C16 C 0.46036(19) 0.15982(17) 0.30223(16) 0.0504(11) Uani 1 1 d . . .
C17 C 0.4535(2) 0.12324(17) 0.27259(17) 0.0549(12) Uani 1 1 d . . .
H17 H 0.4233 0.1012 0.2768 0.066 Uiso 1 1 calc R . .
C18 C 0.4895(2) 0.11776(17) 0.23663(17) 0.0569(12) Uani 1 1 d . . .
C19 C 0.5338(2) 0.15056(16) 0.23120(16) 0.0507(11) Uani 1 1 d . . .
H19 H 0.5579 0.1484 0.2065 0.061 Uiso 1 1 calc R . .
C20 C 0.4213(2) 0.1640(2) 0.3398(2) 0.0716(15) Uani 1 1 d . . .
H20A H 0.4429 0.1595 0.3668 0.107 Uiso 1 1 calc R . .
H20B H 0.3914 0.1398 0.3377 0.107 Uiso 1 1 calc R . .
H20C H 0.4037 0.1955 0.3399 0.107 Uiso 1 1 calc R . .
C21 C 0.4823(4) 0.0775(2) 0.2054(2) 0.097(2) Uani 1 1 d . . .
H21A H 0.5119 0.0536 0.2107 0.145 Uiso 1 1 calc R . .
H21B H 0.4857 0.0893 0.1756 0.145 Uiso 1 1 calc R . .
H21C H 0.4445 0.0631 0.2094 0.145 Uiso 1 1 calc R . .
C22 C 0.73687(17) 0.59036(14) 0.58506(13) 0.0364(8) Uani 1 1 d . . .
C23 C 0.72833(16) 0.63767(13) 0.60677(12) 0.0336(8) Uani 1 1 d . . .
C24 C 0.67597(16) 0.64859(13) 0.62632(12) 0.0338(8) Uani 1 1 d . . .
H24 H 0.6455 0.6264 0.6262 0.041 Uiso 1 1 calc R . .
C25 C 0.66959(15) 0.69245(13) 0.64584(12) 0.0324(8) Uani 1 1 d . . .
C26 C 0.71352(16) 0.72566(13) 0.64800(13) 0.0348(8) Uani 1 1 d . . .
H26 H 0.7084 0.7549 0.6627 0.042 Uiso 1 1 calc R . .
C27 C 0.76592(16) 0.71456(13) 0.62771(13) 0.0327(7) Uani 1 1 d . . .
C28 C 0.77216(17) 0.67105(14) 0.60686(13) 0.0351(8) Uani 1 1 d . . .
H28 H 0.8070 0.6640 0.5924 0.042 Uiso 1 1 calc R . .
C29A C 0.5905(7) 0.7638(6) 0.5746(4) 0.121(5) Uiso 0.620(7) 1 d PD A 1
H29A H 0.6126 0.7346 0.5707 0.182 Uiso 0.620(7) 1 calc PR A 1
H29B H 0.6055 0.7884 0.5554 0.182 Uiso 0.620(7) 1 calc PR A 1
H29C H 0.5503 0.7578 0.5676 0.182 Uiso 0.620(7) 1 calc PR A 1
C30A C 0.5952(4) 0.7801(3) 0.6212(3) 0.045(2) Uiso 0.620(7) 1 d PD A 1
H30A H 0.5695 0.8074 0.6261 0.054 Uiso 0.620(7) 1 calc PR A 1
H30B H 0.6348 0.7904 0.6273 0.054 Uiso 0.620(7) 1 calc PR A 1
C29B C 0.5845(7) 0.6179(5) 0.7582(4) 0.067(4) Uiso 0.380(7) 1 d PD A 2
H29D H 0.5762 0.6455 0.7765 0.100 Uiso 0.380(7) 1 calc PR A 2
H29E H 0.6127 0.5977 0.7728 0.100 Uiso 0.380(7) 1 calc PR A 2
H29F H 0.5493 0.5999 0.7534 0.100 Uiso 0.380(7) 1 calc PR A 2
C30B C 0.6080(8) 0.6342(6) 0.7155(5) 0.040(5) Uiso 0.380(7) 1 d PD A 2
H30C H 0.6009 0.6087 0.6941 0.048 Uiso 0.380(7) 1 calc PR A 2
H30D H 0.6500 0.6370 0.7187 0.048 Uiso 0.380(7) 1 calc PR A 2
C31 C 0.57901(17) 0.74005(14) 0.65143(13) 0.0382(9) Uani 1 1 d . . .
C32 C 0.58669(17) 0.67993(13) 0.69579(13) 0.0353(8) Uani 1 1 d . . .
C33A C 0.6109(5) 0.6408(4) 0.7213(4) 0.047(4) Uiso 0.620(7) 1 d P A 1
H33A H 0.5829 0.6304 0.7430 0.071 Uiso 0.620(7) 1 calc PR A 1
H33B H 0.6457 0.6515 0.7360 0.071 Uiso 0.620(7) 1 calc PR A 1
H33C H 0.6201 0.6143 0.7020 0.071 Uiso 0.620(7) 1 calc PR A 1
C33B C 0.5888(5) 0.7702(4) 0.6116(4) 0.032(3) Uiso 0.380(7) 1 d P A 2
H33D H 0.5520 0.7772 0.5978 0.048 Uiso 0.380(7) 1 calc PR A 2
H33E H 0.6132 0.7530 0.5911 0.048 Uiso 0.380(7) 1 calc PR A 2
H33F H 0.6075 0.7998 0.6200 0.048 Uiso 0.380(7) 1 calc PR A 2
C34 C 0.81944(16) 0.78789(13) 0.64741(14) 0.0382(8) Uani 1 1 d . . .
C35 C 0.87222(16) 0.81461(13) 0.63694(13) 0.0356(8) Uani 1 1 d . . .
C36 C 0.90308(17) 0.80625(14) 0.59881(15) 0.0426(9) Uani 1 1 d . . .
H36 H 0.8912 0.7819 0.5795 0.051 Uiso 1 1 calc R . .
C37 C 0.95120(18) 0.83338(15) 0.58885(15) 0.0458(10) Uani 1 1 d . . .
C38 C 0.96842(19) 0.86849(15) 0.61659(16) 0.0480(11) Uani 1 1 d . . .
H38 H 1.0013 0.8867 0.6096 0.058 Uiso 1 1 calc R . .
C39 C 0.93886(19) 0.87806(14) 0.65456(15) 0.0441(10) Uani 1 1 d . . .
C40 C 0.88989(19) 0.85072(14) 0.66447(14) 0.0421(9) Uani 1 1 d . . .
H40 H 0.8689 0.8571 0.6902 0.050 Uiso 1 1 calc R . .
C41 C 0.9837(3) 0.8245(2) 0.5463(2) 0.0737(17) Uani 1 1 d . . .
H41A H 0.9671 0.8438 0.5232 0.111 Uiso 1 1 calc R . .
H41B H 0.9808 0.7909 0.5385 0.111 Uiso 1 1 calc R . .
H41C H 1.0240 0.8330 0.5502 0.111 Uiso 1 1 calc R . .
C42 C 0.9567(3) 0.91792(17) 0.68461(19) 0.0635(14) Uani 1 1 d . . .
H42A H 0.9752 0.9046 0.7104 0.095 Uiso 1 1 calc R . .
H42B H 0.9229 0.9360 0.6934 0.095 Uiso 1 1 calc R . .
H42C H 0.9835 0.9388 0.6695 0.095 Uiso 1 1 calc R . .
C43 C 1.05447(16) 0.33856(14) 0.59447(13) 0.0366(8) Uani 1 1 d . . .
C44 C 1.03909(15) 0.37313(13) 0.55909(12) 0.0325(7) Uani 1 1 d . . .
C45 C 0.98276(16) 0.38820(14) 0.55441(13) 0.0362(8) Uani 1 1 d . . .
H45 H 0.9541 0.3777 0.5740 0.043 Uiso 1 1 calc R . .
C46 C 0.96946(15) 0.41825(13) 0.52126(12) 0.0316(7) Uani 1 1 d . . .
C47 C 1.01002(15) 0.43527(13) 0.49153(12) 0.0310(7) Uani 1 1 d . . .
H47 H 0.9994 0.4559 0.4686 0.037 Uiso 1 1 calc R . .
C48 C 1.06646(15) 0.42073(13) 0.49700(12) 0.0310(7) Uani 1 1 d . . .
C49 C 1.08023(15) 0.38913(12) 0.53003(13) 0.0337(7) Uani 1 1 d . . .
H49 H 1.1185 0.3783 0.5328 0.040 Uiso 1 1 calc R . .
C50A C 0.8924(6) 0.4673(5) 0.6190(4) 0.103(4) Uiso 0.620(7) 1 d PD A 1
H50A H 0.9008 0.4907 0.6416 0.154 Uiso 0.620(7) 1 calc PR A 1
H50B H 0.9183 0.4403 0.6220 0.154 Uiso 0.620(7) 1 calc PR A 1
H50C H 0.8528 0.4565 0.6221 0.154 Uiso 0.620(7) 1 calc PR A 1
C51A C 0.8998(4) 0.4885(3) 0.5774(3) 0.035(3) Uiso 0.620(7) 1 d PD A 1
H51A H 0.9412 0.4939 0.5732 0.042 Uiso 0.620(7) 1 calc PR A 1
H51B H 0.8812 0.5200 0.5781 0.042 Uiso 0.620(7) 1 calc PR A 1
C50B C 0.8610(7) 0.5173(6) 0.6022(5) 0.079(5) Uiso 0.380(7) 1 d PD A 2
H50D H 0.8417 0.4918 0.6181 0.118 Uiso 0.380(7) 1 calc PR A 2
H50E H 0.8328 0.5354 0.5855 0.118 Uiso 0.380(7) 1 calc PR A 2
H50F H 0.8802 0.5384 0.6229 0.118 Uiso 0.380(7) 1 calc PR A 2
C51B C 0.9034(7) 0.4969(6) 0.5725(5) 0.044(5) Uiso 0.380(7) 1 d PD A 2
H51C H 0.9321 0.4794 0.5898 0.052 Uiso 0.380(7) 1 calc PR A 2
H51D H 0.9234 0.5230 0.5575 0.052 Uiso 0.380(7) 1 calc PR A 2
C52 C 0.87822(15) 0.46311(12) 0.53816(12) 0.0322(7) Uani 1 1 d . . .
C53 C 0.87497(15) 0.41462(13) 0.48282(12) 0.0329(8) Uani 1 1 d . . .
C54 C 0.89192(19) 0.37971(16) 0.44929(15) 0.0482(10) Uani 1 1 d . A .
H54A H 0.9052 0.3506 0.4634 0.072 Uiso 1 1 calc R . .
H54B H 0.9228 0.3929 0.4315 0.072 Uiso 1 1 calc R . .
H54C H 0.8590 0.3725 0.4308 0.072 Uiso 1 1 calc R . .
C55 C 1.11104(16) 0.47049(13) 0.43980(13) 0.0335(8) Uani 1 1 d . . .
C56 C 1.15979(16) 0.47278(13) 0.40888(12) 0.0332(8) Uani 1 1 d . . .
C57 C 1.20059(17) 0.43724(14) 0.40499(14) 0.0388(9) Uani 1 1 d . . .
H57 H 1.1998 0.4111 0.4244 0.047 Uiso 1 1 calc R . .
C58 C 1.24282(17) 0.43931(15) 0.37284(15) 0.0404(9) Uani 1 1 d . . .
C59 C 1.24260(19) 0.47775(16) 0.34484(15) 0.0448(10) Uani 1 1 d . . .
H59 H 1.2701 0.4790 0.3222 0.054 Uiso 1 1 calc R . .
C60 C 1.2036(2) 0.51442(16) 0.34880(14) 0.0487(10) Uani 1 1 d . . .
C61 C 1.16215(19) 0.51190(15) 0.38092(14) 0.0423(9) Uani 1 1 d . . .
H61 H 1.1352 0.5368 0.3840 0.051 Uiso 1 1 calc R . .
C62 C 1.2850(2) 0.39965(17) 0.36918(19) 0.0581(13) Uani 1 1 d . . .
H62A H 1.3054 0.4021 0.3415 0.087 Uiso 1 1 calc R . .
H62B H 1.2648 0.3693 0.3705 0.087 Uiso 1 1 calc R . .
H62C H 1.3124 0.4015 0.3932 0.087 Uiso 1 1 calc R . .
C63 C 1.2046(3) 0.5566(2) 0.31689(17) 0.0689(15) Uani 1 1 d . . .
H63A H 1.1712 0.5767 0.3219 0.103 Uiso 1 1 calc R . .
H63B H 1.2039 0.5447 0.2870 0.103 Uiso 1 1 calc R . .
H63C H 1.2395 0.5752 0.3215 0.103 Uiso 1 1 calc R . .
C64 C 0.51393(17) 0.64475(14) 0.33220(14) 0.0387(8) Uani 1 1 d . . .
C65 C 0.51294(17) 0.61567(13) 0.37384(12) 0.0356(8) Uani 1 1 d . . .
C66 C 0.55981(17) 0.58805(14) 0.38496(14) 0.0385(9) Uani 1 1 d . . .
H66 H 0.5922 0.5863 0.3665 0.046 Uiso 1 1 calc R . .
C67 C 0.55824(17) 0.56299(13) 0.42383(13) 0.0349(8) Uani 1 1 d . . .
C68 C 0.51150(16) 0.56293(13) 0.45021(14) 0.0357(8) Uani 1 1 d . . .
H68 H 0.5112 0.5440 0.4757 0.043 Uiso 1 1 calc R . .
C69 C 0.46425(15) 0.59060(13) 0.43975(13) 0.0346(7) Uani 1 1 d . . .
C70 C 0.46581(16) 0.61758(14) 0.40140(13) 0.0367(8) Uani 1 1 d . . .
H70 H 0.4343 0.6373 0.3942 0.044 Uiso 1 1 calc R . .
C71 C 0.6335(3) 0.63415(17) 0.4929(2) 0.0672(15) Uani 1 1 d D . .
H71A H 0.6740 0.6367 0.4852 0.101 Uiso 1 1 calc R . .
H71B H 0.6245 0.6574 0.5156 0.101 Uiso 1 1 calc R . .
H71C H 0.6100 0.6403 0.4673 0.101 Uiso 1 1 calc R . .
C72 C 0.62123(18) 0.58433(15) 0.50984(15) 0.0445(10) Uani 1 1 d D . .
H72A H 0.6434 0.5789 0.5367 0.053 Uiso 1 1 calc R . .
H72B H 0.5802 0.5817 0.5172 0.053 Uiso 1 1 calc R . .
C73 C 0.63633(16) 0.54708(14) 0.47718(13) 0.0353(8) Uani 1 1 d . . .
C74 C 0.63762(16) 0.50219(14) 0.41853(13) 0.0364(8) Uani 1 1 d . . .
C75 C 0.62250(19) 0.48085(16) 0.37677(14) 0.0449(10) Uani 1 1 d . . .
H75A H 0.5811 0.4756 0.3756 0.067 Uiso 1 1 calc R . .
H75B H 0.6424 0.4505 0.3736 0.067 Uiso 1 1 calc R . .
H75C H 0.6338 0.5022 0.3532 0.067 Uiso 1 1 calc R . .
C76 C 0.40591(17) 0.57517(14) 0.50534(14) 0.0390(9) Uani 1 1 d . . .
C77 C 0.35345(16) 0.58991(14) 0.52987(13) 0.0365(8) Uani 1 1 d . . .
C78 C 0.31860(18) 0.62756(15) 0.51728(14) 0.0437(9) Uani 1 1 d . . .
H78 H 0.3265 0.6443 0.4912 0.052 Uiso 1 1 calc R . .
C79 C 0.27261(19) 0.64057(17) 0.54272(16) 0.0494(10) Uani 1 1 d . . .
C80 C 0.26181(19) 0.61669(17) 0.58069(16) 0.0492(11) Uani 1 1 d . . .
H80 H 0.2301 0.6258 0.5980 0.059 Uiso 1 1 calc R . .
C81 C 0.2963(2) 0.57947(16) 0.59427(14) 0.0459(10) Uani 1 1 d . . .
C82 C 0.34183(19) 0.56608(14) 0.56818(13) 0.0391(9) Uani 1 1 d . . .
H82 H 0.3653 0.5403 0.5767 0.047 Uiso 1 1 calc R . .
C83 C 0.2356(3) 0.6822(2) 0.5296(2) 0.0807(19) Uani 1 1 d . . .
H83A H 0.2599 0.7091 0.5219 0.121 Uiso 1 1 calc R . .
H83B H 0.2106 0.6910 0.5538 0.121 Uiso 1 1 calc R . .
H83C H 0.2122 0.6733 0.5045 0.121 Uiso 1 1 calc R . .
C84 C 0.2866(2) 0.55591(19) 0.63757(17) 0.0605(13) Uani 1 1 d . . .
H84A H 0.3102 0.5714 0.6597 0.091 Uiso 1 1 calc R . .
H84B H 0.2971 0.5224 0.6356 0.091 Uiso 1 1 calc R . .
H84C H 0.2462 0.5586 0.6456 0.091 Uiso 1 1 calc R . .
Ag1 Ag 0.747514(13) 0.433842(11) 0.442816(11) 0.04170(8) Uani 1 1 d . . .
Ag2 Ag 0.747556(13) 0.507509(11) 0.533203(12) 0.04265(8) Uani 1 1 d . . .
Ag3 Ag 0.965845(12) 0.187558(11) 0.248345(11) 0.03921(7) Uani 1 1 d . . .
Ag4 Ag 0.953624(12) 0.285938(11) 0.178243(11) 0.04110(7) Uani 1 1 d . . .
N1 N 0.88731(13) 0.23337(11) 0.24919(12) 0.0366(7) Uani 1 1 d . A .
N2 N 0.88500(13) 0.27508(11) 0.22525(10) 0.0338(7) Uani 1 1 d . A .
N3 N 0.81014(13) 0.27162(11) 0.26725(10) 0.0332(7) Uani 1 1 d . A .
N4 N 0.60388(13) 0.25114(12) 0.28450(11) 0.0380(7) Uani 1 1 d . . .
H4 H 0.5731 0.2628 0.2970 0.046 Uiso 1 1 calc R . .
N5 N 0.53158(13) 0.73700(11) 0.67381(11) 0.0365(7) Uani 1 1 d . . .
N6 N 0.53665(14) 0.69967(12) 0.70220(11) 0.0375(7) Uani 1 1 d . . .
N7 N 0.61504(13) 0.70400(11) 0.66427(11) 0.0352(7) Uani 1 1 d . A .
N8 N 0.81327(13) 0.74531(11) 0.62718(11) 0.0354(7) Uani 1 1 d . . .
H8 H 0.8428 0.7358 0.6117 0.043 Uiso 1 1 calc R . .
N9 N 0.82635(12) 0.46486(10) 0.52230(10) 0.0306(6) Uani 1 1 d . A .
N10 N 0.82421(13) 0.43422(11) 0.48741(11) 0.0337(7) Uani 1 1 d . A .
N11 N 0.91002(12) 0.43146(11) 0.51466(10) 0.0300(6) Uani 1 1 d . A .
N12 N 1.11071(13) 0.43381(11) 0.46846(10) 0.0329(7) Uani 1 1 d . . .
H12 H 1.1418 0.4162 0.4692 0.040 Uiso 1 1 calc R . .
N13 N 0.67960(13) 0.51799(11) 0.48114(11) 0.0349(7) Uani 1 1 d . A .
N14 N 0.68101(13) 0.48926(10) 0.44401(11) 0.0347(7) Uani 1 1 d . A .
N15 N 0.60837(13) 0.53855(11) 0.43863(11) 0.0352(7) Uani 1 1 d . . .
N16 N 0.41425(13) 0.59462(11) 0.46568(10) 0.0353(7) Uani 1 1 d . . .
H16 H 0.3859 0.6114 0.4549 0.042 Uiso 1 1 calc R . .
O1 O 0.75488(12) 0.37130(12) 0.39694(11) 0.0511(8) Uani 1 1 d . A .
O2 O 0.66351(12) 0.35250(11) 0.41022(10) 0.0457(7) Uani 1 1 d . . .
O3 O 0.63124(13) 0.20478(11) 0.22847(10) 0.0487(7) Uani 1 1 d . . .
O4 O 0.70504(14) 0.55682(10) 0.59606(11) 0.0486(7) Uani 1 1 d . A .
O5 O 0.77500(15) 0.58709(11) 0.55695(12) 0.0565(9) Uani 1 1 d . A .
O6 O 0.78400(13) 0.80346(10) 0.67340(12) 0.0530(8) Uani 1 1 d . . .
O7 O 1.02429(13) 0.33953(12) 0.62752(10) 0.0504(8) Uani 1 1 d . . .
O8 O 1.09582(12) 0.31075(10) 0.58738(10) 0.0428(6) Uani 1 1 d . . .
O9 O 1.07244(13) 0.49982(11) 0.43853(10) 0.0478(7) Uani 1 1 d . . .
O10 O 0.54155(14) 0.62887(12) 0.30085(10) 0.0517(8) Uani 1 1 d . . .
O11 O 0.48612(13) 0.68368(10) 0.33235(11) 0.0474(7) Uani 1 1 d . . .
O12 O 0.43999(15) 0.54710(13) 0.52159(10) 0.0592(9) Uani 1 1 d . . .

loop_
_atom_site_aniso_label
_atom_site_aniso_U_11
_atom_site_aniso_U_22
_atom_site_aniso_U_33
_atom_site_aniso_U_23
_atom_site_aniso_U_13
_atom_site_aniso_U_12
C1 0.032(2) 0.039(2) 0.039(2) -0.0075(16) 0.0004(17) 0.0055(15)
C2 0.0287(18) 0.0341(18) 0.0351(19) -0.0038(14) 0.0028(15) 0.0028(14)
C3 0.0267(17) 0.0365(18) 0.042(2) -0.0065(15) 0.0060(16) 0.0007(14)
C4 0.0266(17) 0.0357(18) 0.040(2) -0.0029(15) 0.0109(16) 0.0020(14)
C5 0.0325(19) 0.0342(19) 0.037(2) -0.0048(15) 0.0093(16) -0.0017(15)
C6 0.0283(17) 0.0301(17) 0.040(2) -0.0020(15) 0.0039(16) -0.0021(14)
C7 0.0299(18) 0.0383(19) 0.0318(19) -0.0013(14) 0.0061(16) 0.0033(14)
C10 0.0332(19) 0.038(2) 0.042(2) 0.0050(16) 0.0079(17) 0.0029(16)
C11 0.0288(18) 0.0344(18) 0.0331(19) -0.0013(14) 0.0046(15) -0.0024(14)
C13 0.041(2) 0.039(2) 0.033(2) -0.0013(15) -0.0010(17) 0.0023(16)
C14 0.039(2) 0.047(2) 0.035(2) 0.0048(16) -0.0088(17) -0.0079(17)
C15 0.037(2) 0.047(2) 0.042(2) 0.0010(17) -0.0053(18) -0.0045(17)
C16 0.037(2) 0.060(3) 0.054(3) 0.014(2) -0.004(2) -0.008(2)
C17 0.045(3) 0.050(3) 0.069(3) 0.016(2) -0.014(2) -0.020(2)
C18 0.064(3) 0.048(3) 0.059(3) 0.001(2) -0.012(2) -0.019(2)
C19 0.057(3) 0.048(2) 0.046(2) 0.0025(19) 0.001(2) -0.007(2)
C20 0.039(3) 0.095(4) 0.081(4) 0.010(3) 0.001(3) -0.013(3)
C21 0.138(7) 0.058(3) 0.095(5) -0.019(3) 0.010(5) -0.047(4)
C22 0.033(2) 0.0380(19) 0.038(2) -0.0092(16) -0.0010(17) 0.0018(15)
C23 0.0281(17) 0.0366(19) 0.0362(19) -0.0023(15) 0.0009(16) -0.0006(15)
C24 0.0288(18) 0.0369(19) 0.0358(19) -0.0002(15) 0.0050(16) -0.0021(14)
C25 0.0223(16) 0.0365(19) 0.038(2) 0.0007(15) 0.0098(15) 0.0011(14)
C26 0.0337(19) 0.0303(17) 0.040(2) 0.0006(15) 0.0035(17) 0.0007(14)
C27 0.0258(17) 0.0330(18) 0.0393(19) -0.0031(15) 0.0027(15) 0.0018(13)
C28 0.0285(18) 0.0394(19) 0.038(2) -0.0033(15) 0.0086(16) -0.0006(15)
C31 0.0314(19) 0.043(2) 0.040(2) 0.0067(16) 0.0039(17) 0.0054(16)
C32 0.0309(19) 0.0334(18) 0.042(2) -0.0016(15) 0.0025(17) -0.0019(14)
C34 0.0277(18) 0.037(2) 0.050(2) -0.0019(17) 0.0002(17) 0.0031(15)
C35 0.0287(18) 0.0345(18) 0.044(2) 0.0060(15) -0.0024(16) -0.0013(15)
C36 0.034(2) 0.040(2) 0.054(3) 0.0041(18) 0.0058(19) 0.0013(16)
C37 0.035(2) 0.045(2) 0.057(3) 0.0109(19) 0.010(2) -0.0058(18)
C38 0.034(2) 0.045(2) 0.065(3) 0.014(2) -0.003(2) -0.0067(17)
C39 0.041(2) 0.038(2) 0.053(3) 0.0074(18) -0.009(2) -0.0050(17)
C40 0.043(2) 0.0347(19) 0.049(2) 0.0016(16) -0.0007(18) -0.0053(16)
C41 0.069(4) 0.075(3) 0.078(4) -0.002(3) 0.033(3) -0.017(3)
C42 0.071(3) 0.053(3) 0.067(3) -0.001(2) -0.004(3) -0.018(2)
C43 0.0270(18) 0.044(2) 0.039(2) 0.0115(16) -0.0049(16) -0.0029(15)
C44 0.0257(17) 0.0380(19) 0.0339(18) 0.0040(14) -0.0044(15) 0.0032(14)
C45 0.0259(18) 0.044(2) 0.039(2) 0.0034(16) -0.0010(16) 0.0050(15)
C46 0.0202(15) 0.0373(18) 0.0372(19) -0.0001(14) -0.0006(14) 0.0043(13)
C47 0.0227(17) 0.0354(18) 0.0348(19) 0.0029(14) 0.0022(15) 0.0039(13)
C48 0.0222(16) 0.0369(18) 0.0340(19) 0.0006(14) -0.0017(14) 0.0045(13)
C49 0.0249(16) 0.0388(18) 0.0372(19) 0.0015(15) -0.0040(16) 0.0080(13)
C52 0.0277(18) 0.0382(18) 0.0307(18) -0.0032(15) -0.0007(15) 0.0027(13)
C53 0.0246(17) 0.0379(19) 0.0361(19) -0.0024(15) 0.0002(15) 0.0080(14)
C54 0.034(2) 0.059(2) 0.051(3) -0.017(2) -0.0073(19) 0.0129(18)
C55 0.0299(18) 0.0336(17) 0.0371(19) -0.0004(15) 0.0037(17) 0.0056(14)
C56 0.0318(19) 0.0321(18) 0.0359(19) -0.0053(15) 0.0055(16) 0.0008(14)
C57 0.0316(19) 0.037(2) 0.048(2) -0.0048(16) 0.0045(18) 0.0015(15)
C58 0.028(2) 0.048(2) 0.045(2) -0.0109(17) 0.0073(17) -0.0020(16)
C59 0.040(2) 0.052(2) 0.042(2) -0.0091(18) 0.0105(19) -0.0095(18)
C60 0.060(3) 0.049(2) 0.037(2) 0.0047(18) 0.008(2) 0.000(2)
C61 0.043(2) 0.044(2) 0.040(2) 0.0002(17) 0.0071(18) 0.0080(17)
C62 0.045(3) 0.049(3) 0.080(3) -0.015(2) 0.022(3) 0.005(2)
C63 0.090(4) 0.064(3) 0.053(3) 0.021(2) 0.010(3) 0.003(3)
C64 0.0329(19) 0.043(2) 0.041(2) 0.0080(16) -0.0022(17) 0.0004(16)
C65 0.033(2) 0.040(2) 0.0343(19) 0.0053(15) -0.0051(16) 0.0042(15)
C66 0.0269(18) 0.044(2) 0.045(2) 0.0040(17) -0.0009(17) 0.0044(15)
C67 0.0300(19) 0.0320(18) 0.043(2) 0.0040(15) -0.0054(16) 0.0070(14)
C68 0.0287(18) 0.0348(18) 0.043(2) 0.0059(15) -0.0065(16) 0.0025(14)
C69 0.0282(17) 0.0375(18) 0.0381(19) 0.0046(15) -0.0035(17) 0.0048(14)
C70 0.0247(17) 0.040(2) 0.045(2) 0.0104(16) -0.0045(16) 0.0021(15)
C71 0.070(3) 0.046(3) 0.086(4) -0.012(3) -0.003(3) 0.011(2)
C72 0.031(2) 0.051(2) 0.052(2) -0.0073(19) -0.0093(19) 0.0190(17)
C73 0.0302(19) 0.0357(19) 0.040(2) 0.0017(15) -0.0039(17) 0.0097(15)
C74 0.0281(18) 0.039(2) 0.042(2) 0.0034(16) -0.0022(16) 0.0037(15)
C75 0.040(2) 0.047(2) 0.047(2) -0.0038(18) -0.0100(19) 0.0042(18)
C76 0.033(2) 0.042(2) 0.042(2) 0.0069(16) -0.0008(17) 0.0053(16)
C77 0.0282(17) 0.046(2) 0.0348(19) 0.0005(16) -0.0045(17) 0.0028(15)
C78 0.037(2) 0.049(2) 0.045(2) 0.0060(18) 0.0001(18) 0.0080(17)
C79 0.037(2) 0.057(3) 0.054(3) -0.006(2) -0.003(2) 0.0103(19)
C80 0.036(2) 0.062(3) 0.049(3) -0.011(2) 0.004(2) 0.0037(19)
C81 0.046(2) 0.052(2) 0.039(2) -0.0040(18) 0.0038(19) -0.0077(19)
C82 0.043(2) 0.036(2) 0.039(2) 0.0024(16) -0.0004(18) 0.0012(16)
C83 0.058(3) 0.107(5) 0.076(4) 0.009(4) 0.007(3) 0.037(3)
C84 0.063(3) 0.061(3) 0.058(3) 0.002(2) 0.016(3) -0.005(2)
Ag1 0.03112(14) 0.04363(15) 0.05034(17) -0.01295(14) -0.00999(14) 0.01054(12)
Ag2 0.03313(14) 0.04569(15) 0.04915(17) -0.01428(14) -0.00941(14) 0.01540(12)
Ag3 0.03134(13) 0.04501(15) 0.04128(15) 0.00718(13) 0.01025(13) 0.00492(12)
Ag4 0.02997(13) 0.05312(16) 0.04021(15) 0.01120(14) 0.01007(14) 0.00305(12)
N1 0.0301(15) 0.0404(16) 0.0393(16) 0.0114(15) 0.0155(15) 0.0085(12)
N2 0.0264(15) 0.0410(17) 0.0340(16) 0.0046(13) 0.0103(13) -0.0006(12)
N3 0.0288(15) 0.0325(15) 0.0383(16) 0.0022(13) 0.0129(14) 0.0025(12)
N4 0.0282(15) 0.0439(17) 0.0420(17) -0.0054(14) 0.0060(15) 0.0032(14)
N5 0.0289(15) 0.0437(17) 0.0369(17) 0.0043(14) 0.0085(15) 0.0054(12)
N6 0.0255(15) 0.0486(18) 0.0385(17) -0.0006(14) 0.0101(14) -0.0037(13)
N7 0.0254(15) 0.0359(16) 0.0441(18) 0.0014(13) 0.0112(13) 0.0057(12)
N8 0.0231(15) 0.0355(16) 0.0477(19) -0.0080(13) 0.0081(14) 0.0008(12)
N9 0.0180(13) 0.0343(15) 0.0394(17) -0.0029(12) 0.0006(12) 0.0094(11)
N10 0.0246(15) 0.0363(16) 0.0401(17) -0.0043(13) -0.0044(13) 0.0078(12)
N11 0.0188(14) 0.0368(16) 0.0342(16) -0.0006(12) -0.0016(12) 0.0065(11)
N12 0.0244(15) 0.0390(16) 0.0354(17) 0.0082(13) 0.0049(13) 0.0070(12)
N13 0.0244(15) 0.0407(17) 0.0395(18) -0.0042(13) -0.0059(14) 0.0125(12)
N14 0.0275(15) 0.0367(16) 0.0398(17) -0.0014(14) -0.0018(14) 0.0129(12)
N15 0.0275(15) 0.0382(16) 0.0398(17) 0.0024(14) -0.0021(14) 0.0083(12)
N16 0.0257(15) 0.0435(17) 0.0367(17) 0.0110(13) -0.0052(13) 0.0070(13)
O1 0.0331(15) 0.0598(18) 0.060(2) -0.0315(15) 0.0068(14) -0.0047(13)
O2 0.0336(15) 0.0595(18) 0.0440(16) -0.0148(13) 0.0071(13) 0.0068(13)
O3 0.0407(16) 0.0610(18) 0.0445(17) -0.0182(14) 0.0078(14) -0.0033(14)
O4 0.0489(18) 0.0344(14) 0.0624(19) -0.0069(13) 0.0089(15) -0.0028(12)
O5 0.0521(19) 0.0501(18) 0.067(2) -0.0214(15) 0.0271(17) -0.0041(15)
O6 0.0396(16) 0.0472(15) 0.072(2) -0.0240(16) 0.0229(16) -0.0091(12)
O7 0.0393(16) 0.067(2) 0.0446(17) 0.0272(15) -0.0011(14) 0.0080(14)
O8 0.0357(15) 0.0439(15) 0.0488(16) 0.0067(12) -0.0072(13) 0.0095(12)
O9 0.0411(15) 0.0443(14) 0.0580(19) 0.0071(14) 0.0156(15) 0.0146(13)
O10 0.0524(19) 0.0585(18) 0.0442(17) 0.0150(14) 0.0083(15) 0.0104(15)
O11 0.0411(16) 0.0451(16) 0.0560(18) 0.0188(14) -0.0061(14) 0.0090(13)
O12 0.0548(19) 0.071(2) 0.0518(19) 0.0251(16) 0.0059(16) 0.0295(17)

loop_
_atom_type_symbol
_atom_type_description
_atom_type_scat_dispersion_real
_atom_type_scat_dispersion_imag
_atom_type_scat_source
C C 0.0033 0.0016 'International Tables Vol C Tables 4.2.6.8 and 6.1.1.4'
H H 0.0000 0.0000 'International Tables Vol C Tables 4.2.6.8 and 6.1.1.4'
Ag Ag -0.8971 1.1015 'International Tables Vol C Tables 4.2.6.8 and 6.1.1.4'
N N 0.0061 0.0033 'International Tables Vol C Tables 4.2.6.8 and 6.1.1.4'
O O 0.0106 0.0060 'International Tables Vol C Tables 4.2.6.8 and 6.1.1.4'

loop_
_geom_angle_atom_site_label_1
_geom_angle_atom_site_label_2
_geom_angle_atom_site_label_3
_geom_angle
_geom_angle_site_symmetry_1
_geom_angle_site_symmetry_3
O2 C1 O1 125.7(4) . .
O2 C1 C2 117.4(4) . .
O1 C1 C2 116.9(3) . .
C7 C2 C3 120.2(3) . .
C7 C2 C1 120.9(3) . .
C3 C2 C1 118.9(3) . .
C4 C3 C2 117.4(3) . .
C4 C3 H3 121.3 . .
C2 C3 H3 121.3 . .
C5 C4 C3 123.6(3) . .
C5 C4 N3 118.1(3) . .
C3 C4 N3 118.3(3) . .
C4 C5 C6 118.2(3) . .
C4 C5 H5 120.9 . .
C6 C5 H5 120.9 . .
C5 C6 C7 119.6(3) . .
C5 C6 N4 123.0(3) . .
C7 C6 N4 117.3(3) . .
C2 C7 C6 120.9(3) . .
C2 C7 H7 119.5 . .
C6 C7 H7 119.5 . .
C8A C9A C10 115.2(8) . .
C8A C9A H9A1 108.5 . .
C10 C9A H9A1 108.5 . .
C8A C9A H9A2 108.5 . .
C10 C9A H9A2 108.5 . .
H9A1 C9A H9A2 107.5 . .
C9B C8B H8B1 109.5 . .
C9B C8B H8B2 109.5 . .
H8B1 C8B H8B2 109.5 . .
C9B C8B H8B3 109.5 . .
H8B1 C8B H8B3 109.5 . .
H8B2 C8B H8B3 109.5 . .
C11 C9B C8B 121.6(13) . .
C11 C9B H9B1 106.9 . .
C8B C9B H9B1 106.9 . .
C11 C9B H9B2 106.9 . .
C8B C9B H9B2 106.9 . .
H9B1 C9B H9B2 106.7 . .
N1 C10 N3 109.6(3) . .
N1 C10 C9A 125.2(4) . .
N3 C10 C9A 124.7(4) . .
N1 C10 C12B 126.1(5) . .
N3 C10 C12B 122.5(5) . .
C9A C10 C12B 18.6(5) . .
C11 C12A H12A 109.5 . .
C11 C12A H12B 109.5 . .
C11 C12A H12C 109.5 . .
C10 C12B H12D 109.5 . .
C10 C12B H12E 109.5 . .
H12D C12B H12E 109.5 . .
C10 C12B H12F 109.5 . .
H12D C12B H12F 109.5 . .
H12E C12B H12F 109.5 . .
N2 C11 N3 108.6(3) . .
N2 C11 C9B 127.9(7) . .
N3 C11 C9B 123.3(7) . .
N2 C11 C12A 127.5(6) . .
N3 C11 C12A 123.7(6) . .
C9B C11 C12A 7.4(12) . .
O3 C13 N4 121.6(4) . .
O3 C13 C14 121.4(4) . .
N4 C13 C14 117.0(4) . .
C15 C14 C19 119.0(4) . .
C15 C14 C13 124.5(4) . .
C19 C14 C13 116.3(4) . .
C16 C15 C14 121.7(4) . .
C16 C15 H15 119.1 . .
C14 C15 H15 119.1 . .
C15 C16 C17 118.3(4) . .
C15 C16 C20 121.5(5) . .
C17 C16 C20 120.2(4) . .
C16 C17 C18 122.2(4) . .
C16 C17 H17 118.9 . .
C18 C17 H17 118.9 . .
C19 C18 C17 117.8(4) . .
C19 C18 C21 120.5(5) . .
C17 C18 C21 121.6(5) . .
C14 C19 C18 120.8(5) . .
C14 C19 H19 119.6 . .
C18 C19 H19 119.6 . .
C16 C20 H20A 109.5 . .
C16 C20 H20B 109.5 . .
H20A C20 H20B 109.5 . .
C16 C20 H20C 109.5 . .
H20A C20 H20C 109.5 . .
H20B C20 H20C 109.5 . .
C18 C21 H21A 109.5 . .
C18 C21 H21B 109.5 . .
H21A C21 H21B 109.5 . .
C18 C21 H21C 109.5 . .
H21A C21 H21C 109.5 . .
H21B C21 H21C 109.5 . .
O5 C22 O4 123.9(4) . .
O5 C22 C23 117.9(4) . .
O4 C22 C23 118.1(4) . .
C28 C23 C24 119.7(3) . .
C28 C23 C22 120.2(3) . .
C24 C23 C22 120.1(3) . .
C25 C24 C23 118.6(3) . .
C25 C24 H24 120.7 . .
C23 C24 H24 120.7 . .
C24 C25 C26 122.9(3) . .
C24 C25 N7 118.1(3) . .
C26 C25 N7 119.0(3) . .
C25 C26 C27 118.1(3) . .
C25 C26 H26 121.0 . .
C27 C26 H26 121.0 . .
C28 C27 N8 117.1(3) . .
C28 C27 C26 119.4(3) . .
N8 C27 C26 123.5(3) . .
C23 C28 C27 121.3(4) . .
C23 C28 H28 119.3 . .
C27 C28 H28 119.3 . .
C29A C30A C31 109.8(9) . .
C29A C30A H30A 109.7 . .
C31 C30A H30A 109.7 . .
C29A C30A H30B 109.7 . .
C31 C30A H30B 109.7 . .
H30A C30A H30B 108.2 . .
C30B C29B H29D 109.5 . .
C30B C29B H29E 109.5 . .
H29D C29B H29E 109.5 . .
C30B C29B H29F 109.5 . .
H29D C29B H29F 109.5 . .
H29E C29B H29F 109.5 . .
C29B C30B C32 119.6(13) . .
C29B C30B H30C 107.4 . .
C32 C30B H30C 107.4 . .
C29B C30B H30D 107.4 . .
C32 C30B H30D 107.4 . .
H30C C30B H30D 107.0 . .
N5 C31 N7 108.6(3) . .
N5 C31 C33B 126.4(6) . .
N7 C31 C33B 123.7(6) . .
N5 C31 C30A 125.8(5) . .
N7 C31 C30A 125.1(5) . .
C33B C31 C30A 16.5(5) . .
N6 C32 N7 109.3(3) . .
N6 C32 C33A 125.6(6) . .
N7 C32 C33A 124.8(6) . .
N6 C32 C30B 126.7(7) . .
N7 C32 C30B 123.6(7) . .
C33A C32 C30B 10.2(9) . .
C32 C33A H33A 109.5 . .
C32 C33A H33B 109.5 . .
C32 C33A H33C 109.5 . .
C31 C33B H33D 109.5 . .
C31 C33B H33E 109.5 . .
H33D C33B H33E 109.5 . .
C31 C33B H33F 109.5 . .
H33D C33B H33F 109.5 . .
H33E C33B H33F 109.5 . .
O6 C34 N8 122.7(4) . .
O6 C34 C35 121.3(4) . .
N8 C34 C35 116.0(3) . .
C40 C35 C36 118.9(4) . .
C40 C35 C34 119.2(4) . .
C36 C35 C34 121.8(4) . .
C37 C36 C35 120.6(4) . .
C37 C36 H36 119.7 . .
C35 C36 H36 119.7 . .
C38 C37 C36 119.8(4) . .
C38 C37 C41 120.3(4) . .
C36 C37 C41 119.8(4) . .
C37 C38 C39 121.4(4) . .
C37 C38 H38 119.3 . .
C39 C38 H38 119.3 . .
C38 C39 C40 118.7(4) . .
C38 C39 C42 121.5(4) . .
C40 C39 C42 119.8(4) . .
C35 C40 C39 120.6(4) . .
C35 C40 H40 119.7 . .
C39 C40 H40 119.7 . .
C37 C41 H41A 109.5 . .
C37 C41 H41B 109.5 . .
H41A C41 H41B 109.5 . .
C37 C41 H41C 109.5 . .
H41A C41 H41C 109.5 . .
H41B C41 H41C 109.5 . .
C39 C42 H42A 109.5 . .
C39 C42 H42B 109.5 . .
H42A C42 H42B 109.5 . .
C39 C42 H42C 109.5 . .
H42A C42 H42C 109.5 . .
H42B C42 H42C 109.5 . .
O7 C43 O8 126.3(4) . .
O7 C43 C44 116.4(3) . .
O8 C43 C44 117.4(3) . .
C49 C44 C45 119.3(3) . .
C49 C44 C43 120.7(3) . .
C45 C44 C43 119.9(3) . .
C46 C45 C44 118.9(4) . .
C46 C45 H45 120.5 . .
C44 C45 H45 120.5 . .
C45 C46 C47 123.2(3) . .
C45 C46 N11 118.9(3) . .
C47 C46 N11 117.9(3) . .
C48 C47 C46 117.5(3) . .
C48 C47 H47 121.3 . .
C46 C47 H47 121.3 . .
C49 C48 C47 119.8(3) . .
C49 C48 N12 117.1(3) . .
C47 C48 N12 123.0(3) . .
C44 C49 C48 121.3(3) . .
C44 C49 H49 119.4 . .
C48 C49 H49 119.4 . .
C50A C51A C52 119.1(9) . .
C50A C51A H51A 107.5 . .
C52 C51A H51A 107.5 . .
C50A C51A H51B 107.5 . .
C52 C51A H51B 107.5 . .
H51A C51A H51B 107.0 . .
C51B C50B H50D 109.5 . .
C51B C50B H50E 109.5 . .
H50D C50B H50E 109.5 . .
C51B C50B H50F 109.5 . .
H50D C50B H50F 109.5 . .
H50E C50B H50F 109.5 . .
C50B C51B C52 114.4(13) . .
C50B C51B H51C 108.7 . .
C52 C51B H51C 108.7 . .
C50B C51B H51D 108.7 . .
C52 C51B H51D 108.7 . .
H51C C51B H51D 107.6 . .
N9 C52 N11 109.3(3) . .
N9 C52 C51A 126.7(4) . .
N11 C52 C51A 123.8(4) . .
N9 C52 C51B 125.9(6) . .
N11 C52 C51B 124.0(6) . .
C51A C52 C51B 10.9(8) . .
N10 C53 N11 108.6(3) . .
N10 C53 C54 126.5(4) . .
N11 C53 C54 124.9(3) . .
C53 C54 H54A 109.5 . .
C53 C54 H54B 109.5 . .
H54A C54 H54B 109.5 . .
C53 C54 H54C 109.5 . .
H54A C54 H54C 109.5 . .
H54B C54 H54C 109.5 . .
O9 C55 N12 122.0(4) . .
O9 C55 C56 121.0(4) . .
N12 C55 C56 116.9(3) . .
C57 C56 C61 119.3(4) . .
C57 C56 C55 123.4(4) . .
C61 C56 C55 117.2(3) . .
C56 C57 C58 121.0(4) . .
C56 C57 H57 119.5 . .
C58 C57 H57 119.5 . .
C59 C58 C57 118.0(4) . .
C59 C58 C62 122.8(4) . .
C57 C58 C62 119.2(4) . .
C60 C59 C58 122.2(4) . .
C60 C59 H59 118.9 . .
C58 C59 H59 118.9 . .
C59 C60 C61 119.0(4) . .
C59 C60 C63 120.6(4) . .
C61 C60 C63 120.3(4) . .
C60 C61 C56 120.4(4) . .
C60 C61 H61 119.8 . .
C56 C61 H61 119.8 . .
C58 C62 H62A 109.5 . .
C58 C62 H62B 109.5 . .
H62A C62 H62B 109.5 . .
C58 C62 H62C 109.5 . .
H62A C62 H62C 109.5 . .
H62B C62 H62C 109.5 . .
C60 C63 H63A 109.5 . .
C60 C63 H63B 109.5 . .
H63A C63 H63B 109.5 . .
C60 C63 H63C 109.5 . .
H63A C63 H63C 109.5 . .
H63B C63 H63C 109.5 . .
O10 C64 O11 125.2(4) . .
O10 C64 C65 117.8(3) . .
O11 C64 C65 116.9(4) . .
C66 C65 C70 119.8(4) . .
C66 C65 C64 119.9(4) . .
C70 C65 C64 120.3(3) . .
C65 C66 C67 118.5(4) . .
C65 C66 H66 120.8 . .
C67 C66 H66 120.8 . .
C68 C67 C66 122.4(4) . .
C68 C67 N15 117.8(3) . .
C66 C67 N15 119.8(4) . .
C67 C68 C69 119.9(4) . .
C67 C68 H68 120.0 . .
C69 C68 H68 120.0 . .
C68 C69 C70 118.6(4) . .
C68 C69 N16 124.7(3) . .
C70 C69 N16 116.8(3) . .
C65 C70 C69 120.8(3) . .
C65 C70 H70 119.6 . .
C69 C70 H70 119.6 . .
C72 C71 H71A 109.5 . .
C72 C71 H71B 109.5 . .
H71A C71 H71B 109.5 . .
C72 C71 H71C 109.5 . .
H71A C71 H71C 109.5 . .
H71B C71 H71C 109.5 . .
C73 C72 C71 111.9(4) . .
C73 C72 H72A 109.2 . .
C71 C72 H72A 109.2 . .
C73 C72 H72B 109.2 . .
C71 C72 H72B 109.2 . .
H72A C72 H72B 107.9 . .
N13 C73 N15 109.8(3) . .
N13 C73 C72 124.1(4) . .
N15 C73 C72 126.2(3) . .
N14 C74 N15 108.5(3) . .
N14 C74 C75 126.0(4) . .
N15 C74 C75 125.5(3) . .
C74 C75 H75A 109.5 . .
C74 C75 H75B 109.5 . .
H75A C75 H75B 109.5 . .
C74 C75 H75C 109.5 . .
H75A C75 H75C 109.5 . .
H75B C75 H75C 109.5 . .
O12 C76 N16 122.3(4) . .
O12 C76 C77 120.2(4) . .
N16 C76 C77 117.4(3) . .
C82 C77 C78 119.5(4) . .
C82 C77 C76 117.1(3) . .
C78 C77 C76 123.3(4) . .
C79 C78 C77 120.0(4) . .
C79 C78 H78 120.0 . .
C77 C78 H78 120.0 . .
C80 C79 C78 119.7(4) . .
C80 C79 C83 120.2(4) . .
C78 C79 C83 120.0(5) . .
C79 C80 C81 121.4(4) . .
C79 C80 H80 119.3 . .
C81 C80 H80 119.3 . .
C82 C81 C80 118.5(4) . .
C82 C81 C84 120.5(4) . .
C80 C81 C84 120.9(4) . .
C77 C82 C81 120.8(4) . .
C77 C82 H82 119.6 . .
C81 C82 H82 119.6 . .
C79 C83 H83A 109.5 . .
C79 C83 H83B 109.5 . .
H83A C83 H83B 109.5 . .
C79 C83 H83C 109.5 . .
H83A C83 H83C 109.5 . .
H83B C83 H83C 109.5 . .
C81 C84 H84A 109.5 . .
C81 C84 H84B 109.5 . .
H84A C84 H84B 109.5 . .
C81 C84 H84C 109.5 . .
H84A C84 H84C 109.5 . .
H84B C84 H84C 109.5 . .
N14 Ag1 N10 123.12(12) . .
N14 Ag1 O1 128.01(12) . .
N10 Ag1 O1 108.79(11) . .
N9 Ag2 N13 122.80(11) . .
N9 Ag2 O5 108.91(11) . .
N13 Ag2 O5 105.92(12) . .
N9 Ag2 O4 136.29(11) . .
N13 Ag2 O4 100.90(11) . .
O5 Ag2 O4 51.88(10) . .
N6 Ag3 N1 122.10(12) 5_544 .
N6 Ag3 O10 127.92(13) 5_544 7_644
N1 Ag3 O10 109.98(12) . 7_644
N2 Ag4 O7 136.76(12) . 3_754
N2 Ag4 N5 122.68(11) . 5_544
O7 Ag4 N5 100.50(12) 3_754 5_544
C10 N1 N2 107.5(3) . .
C10 N1 Ag3 130.9(3) . .
N2 N1 Ag3 120.9(2) . .
C11 N2 N1 107.7(3) . .
C11 N2 Ag4 136.1(3) . .
N1 N2 Ag4 116.2(2) . .
C10 N3 C11 106.7(3) . .
C10 N3 C4 125.8(3) . .
C11 N3 C4 127.5(3) . .
C13 N4 C6 126.9(3) . .
C13 N4 H4 116.6 . .
C6 N4 H4 116.6 . .
C31 N5 N6 108.2(3) . .
C31 N5 Ag4 131.8(3) . 5_455
N6 N5 Ag4 119.5(2) . 5_455
C32 N6 N5 107.9(3) . .
C32 N6 Ag3 134.5(3) . 5_455
N5 N6 Ag3 117.6(2) . 5_455
C32 N7 C31 106.0(3) . .
C32 N7 C25 127.1(3) . .
C31 N7 C25 126.7(3) . .
C34 N8 C27 128.5(3) . .
C34 N8 H8 115.7 . .
C27 N8 H8 115.7 . .
C52 N9 N10 107.5(3) . .
C52 N9 Ag2 137.0(2) . .
N10 N9 Ag2 115.2(2) . .
C53 N10 N9 108.3(3) . .
C53 N10 Ag1 130.4(3) . .
N9 N10 Ag1 120.3(2) . .
C53 N11 C52 106.3(3) . .
C53 N11 C46 125.9(3) . .
C52 N11 C46 127.8(3) . .
C55 N12 C48 127.5(3) . .
C55 N12 H12 116.2 . .
C48 N12 H12 116.2 . .
C73 N13 N14 107.7(3) . .
C73 N13 Ag2 133.4(3) . .
N14 N13 Ag2 118.9(2) . .
C74 N14 N13 107.7(3) . .
C74 N14 Ag1 136.1(3) . .
N13 N14 Ag1 116.1(2) . .
C73 N15 C74 106.3(3) . .
C73 N15 C67 125.3(3) . .
C74 N15 C67 128.3(3) . .
C76 N16 C69 126.4(3) . .
C76 N16 H16 116.8 . .
C69 N16 H16 116.8 . .
C1 O1 Ag1 115.6(2) . .
C22 O4 Ag2 88.6(2) . .
C22 O5 Ag2 95.0(2) . .
C43 O7 Ag4 115.3(3) . 3_755
C64 O10 Ag3 104.2(3) . 7_654

loop_
_geom_bond_atom_site_label_1
_geom_bond_atom_site_label_2
_geom_bond_distance
_geom_bond_site_symmetry_2
C1 O2 1.257(5) .
C1 O1 1.261(5) .
C1 C2 1.509(5) .
C2 C7 1.377(5) .
C2 C3 1.406(5) .
C3 C4 1.385(5) .
C3 H3 0.9500 .
C4 C5 1.375(5) .
C4 N3 1.454(5) .
C5 C6 1.394(5) .
C5 H5 0.9500 .
C6 C7 1.397(5) .
C6 N4 1.414(5) .
C7 H7 0.9500 .
C8A C9A 1.469(12) .
C8A H8A1 0.9800 .
C8A H8A2 0.9800 .
C8A H8A3 0.9800 .
C9A C10 1.471(9) .
C9A H9A1 0.9900 .
C9A H9A2 0.9900 .
C8B C9B 1.484(15) .
C8B H8B1 0.9800 .
C8B H8B2 0.9800 .
C8B H8B3 0.9800 .
C9B C11 1.482(17) .
C9B H9B1 0.9900 .
C9B H9B2 0.9900 .
C10 N1 1.306(5) .
C10 N3 1.356(5) .
C10 C12B 1.529(11) .
C12A C11 1.488(14) .
C12A H12A 0.9800 .
C12A H12B 0.9800 .
C12A H12C 0.9800 .
C12B H12D 0.9800 .
C12B H12E 0.9800 .
C12B H12F 0.9800 .
C11 N2 1.320(5) .
C11 N3 1.365(5) .
C13 O3 1.226(5) .
C13 N4 1.360(5) .
C13 C14 1.482(6) .
C14 C15 1.390(6) .
C14 C19 1.396(6) .
C15 C16 1.380(6) .
C15 H15 0.9500 .
C16 C17 1.388(7) .
C16 C20 1.481(8) .
C17 C18 1.401(7) .
C17 H17 0.9500 .
C18 C19 1.399(7) .
C18 C21 1.500(7) .
C19 H19 0.9500 .
C20 H20A 0.9800 .
C20 H20B 0.9800 .
C20 H20C 0.9800 .
C21 H21A 0.9800 .
C21 H21B 0.9800 .
C21 H21C 0.9800 .
C22 O5 1.247(5) .
C22 O4 1.251(5) .
C22 C23 1.507(5) .
C23 C28 1.393(5) .
C23 C24 1.400(5) .
C24 C25 1.385(5) .
C24 H24 0.9500 .
C25 C26 1.393(5) .
C25 N7 1.434(4) .
C26 C27 1.412(5) .
C26 H26 0.9500 .
C27 C28 1.394(5) .
C27 N8 1.408(5) .
C28 H28 0.9500 .
C29A C30A 1.511(13) .
C29A H29A 0.9800 .
C29A H29B 0.9800 .
C29A H29C 0.9800 .
C30A C31 1.512(9) .
C30A H30A 0.9900 .
C30A H30B 0.9900 .
C29B C30B 1.499(15) .
C29B H29D 0.9800 .
C29B H29E 0.9800 .
C29B H29F 0.9800 .
C30B C32 1.512(18) .
C30B H30C 0.9900 .
C30B H30D 0.9900 .
C31 N5 1.310(5) .
C31 N7 1.379(5) .
C31 C33B 1.512(12) .
C32 N6 1.312(5) .
C32 N7 1.358(5) .
C32 C33A 1.471(12) .
C33A H33A 0.9800 .
C33A H33B 0.9800 .
C33A H33C 0.9800 .
C33B H33D 0.9800 .
C33B H33E 0.9800 .
C33B H33F 0.9800 .
C34 O6 1.234(5) .
C34 N8 1.362(5) .
C34 C35 1.483(5) .
C35 C40 1.389(6) .
C35 C36 1.399(6) .
C36 C37 1.396(6) .
C36 H36 0.9500 .
C37 C38 1.369(7) .
C37 C41 1.536(7) .
C38 C39 1.386(7) .
C38 H38 0.9500 .
C39 C40 1.415(6) .
C39 C42 1.516(7) .
C40 H40 0.9500 .
C41 H41A 0.9800 .
C41 H41B 0.9800 .
C41 H41C 0.9800 .
C42 H42A 0.9800 .
C42 H42B 0.9800 .
C42 H42C 0.9800 .
C43 O7 1.240(5) .
C43 O8 1.265(5) .
C43 C44 1.507(5) .
C44 C49 1.390(5) .
C44 C45 1.392(5) .
C45 C46 1.364(5) .
C45 H45 0.9500 .
C46 C47 1.404(5) .
C46 N11 1.454(4) .
C47 C48 1.393(5) .
C47 H47 0.9500 .
C48 C49 1.391(5) .
C48 N12 1.408(5) .
C49 H49 0.9500 .
C50A C51A 1.427(12) .
C50A H50A 0.9800 .
C50A H50B 0.9800 .
C50A H50C 0.9800 .
C51A C52 1.492(10) .
C51A H51A 0.9900 .
C51A H51B 0.9900 .
C50B C51B 1.466(16) .
C50B H50D 0.9800 .
C50B H50E 0.9800 .
C50B H50F 0.9800 .
C51B C52 1.542(17) .
C51B H51C 0.9900 .
C51B H51D 0.9900 .
C52 N9 1.309(5) .
C52 N11 1.370(5) .
C53 N10 1.318(5) .
C53 N11 1.364(5) .
C53 C54 1.482(5) .
C54 H54A 0.9800 .
C54 H54B 0.9800 .
C54 H54C 0.9800 .
C55 O9 1.226(5) .
C55 N12 1.361(5) .
C55 C56 1.488(5) .
C56 C57 1.390(5) .
C56 C61 1.402(6) .
C57 C58 1.400(6) .
C57 H57 0.9500 .
C58 C59 1.386(7) .
C58 C62 1.497(6) .
C59 C60 1.385(7) .
C59 H59 0.9500 .
C60 C61 1.388(6) .
C60 C63 1.545(6) .
C61 H61 0.9500 .
C62 H62A 0.9800 .
C62 H62B 0.9800 .
C62 H62C 0.9800 .
C63 H63A 0.9800 .
C63 H63B 0.9800 .
C63 H63C 0.9800 .
C64 O10 1.246(5) .
C64 O11 1.277(5) .
C64 C65 1.523(5) .
C65 C66 1.389(5) .
C65 C70 1.393(6) .
C66 C67 1.391(6) .
C66 H66 0.9500 .
C67 C68 1.363(6) .
C67 N15 1.435(5) .
C68 C69 1.392(5) .
C68 H68 0.9500 .
C69 C70 1.407(5) .
C69 N16 1.421(5) .
C70 H70 0.9500 .
C71 C72 1.527(7) .
C71 H71A 0.9800 .
C71 H71B 0.9800 .
C71 H71C 0.9800 .
C72 C73 1.498(6) .
C72 H72A 0.9900 .
C72 H72B 0.9900 .
C73 N13 1.310(5) .
C73 N15 1.377(5) .
C74 N14 1.334(5) .
C74 N15 1.381(5) .
C74 C75 1.464(6) .
C75 H75A 0.9800 .
C75 H75B 0.9800 .
C75 H75C 0.9800 .
C76 O12 1.231(5) .
C76 N16 1.354(5) .
C76 C77 1.501(6) .
C77 C82 1.385(6) .
C77 C78 1.395(5) .
C78 C79 1.381(6) .
C78 H78 0.9500 .
C79 C80 1.374(7) .
C79 C83 1.515(7) .
C80 C81 1.389(7) .
C80 H80 0.9500 .
C81 C82 1.387(6) .
C81 C84 1.508(7) .
C82 H82 0.9500 .
C83 H83A 0.9800 .
C83 H83B 0.9800 .
C83 H83C 0.9800 .
C84 H84A 0.9800 .
C84 H84B 0.9800 .
C84 H84C 0.9800 .
Ag1 N14 2.207(3) .
Ag1 N10 2.260(3) .
Ag1 O1 2.268(3) .
Ag2 N9 2.228(3) .
Ag2 N13 2.278(3) .
Ag2 O5 2.449(3) .
Ag2 O4 2.584(3) .
Ag3 N6 2.210(3) 5_544
Ag3 N1 2.247(3) .
Ag3 O10 2.322(3) 7_644
Ag4 N2 2.184(3) .
Ag4 O7 2.236(3) 3_754
Ag4 N5 2.292(3) 5_544
N1 N2 1.390(4) .
N4 H4 0.8800 .
N5 N6 1.375(5) .
N5 Ag4 2.292(3) 5_455
N6 Ag3 2.210(3) 5_455
N8 H8 0.8800 .
N9 N10 1.381(4) .
N12 H12 0.8800 .
N13 N14 1.403(5) .
N16 H16 0.8800 .
O7 Ag4 2.236(3) 3_755
O10 Ag3 2.322(3) 7_654
